data_2207926
loop_
_publ_author_name
'Ricardo R. Contreras'
'Bernardo Fontal'
'Isolda Romero'
'Reinaldo Atencio'
'Alexander Brice\~no'

_publ_section_title
;
 Intramolecular hydrogen bonding in dibenzyl
 2,2'-(propane-1,3-diyldiimino)bis(cyclopent-1-ene-1-carbodithioate)
;
_journal_coeditor_code WN6402
_journal_issue 1
_journal_name_full 'Acta Crystallographica Section E'
_journal_page_first o205
_journal_page_last o208
_journal_paper_doi 10.1107/S1600536805040353
_journal_volume 62
_journal_year 2006
_chemical_formula_iupac 'C29 H34 N2 S4'
_chemical_formula_moiety 'C29 H34 N2 S4'
_chemical_formula_sum 'C29 H34 N2 S4'
_chemical_formula_weight 538.82
_chemical_name_systematic
;
dibenzyl
2,2'-(propane-1,3-diyldiimino)bis(cyclopent-1-ene-1-carbodithioate)
;
_space_group_IT_number 2
_symmetry_cell_setting triclinic
_symmetry_space_group_name_Hall '-P 1'
_symmetry_space_group_name_H-M 'P -1'
_atom_sites_solution_hydrogens geom
_atom_sites_solution_primary direct
_atom_sites_solution_secondary difmap
_audit_creation_method SHELXL-97
_cell_angle_alpha 90.62(3)
_cell_angle_beta 94.24(3)
_cell_angle_gamma 101.25(3)
_cell_formula_units_Z 2
_cell_length_a 7.8860(3)
_cell_length_b 12.427(3)
_cell_length_c 14.752(3)
_cell_measurement_reflns_used 25
_cell_measurement_temperature 298(2)
_cell_measurement_theta_max 37.16
_cell_measurement_theta_min 32.36
_cell_volume 1413.6(5)
_computing_cell_refinement
;
MSC/AFC Diffractometer Control Software
;
_computing_data_collection
;
MSC/AFC Diffractometer Control Software
(Molecular Structure Corporation, 1993)
;
_computing_data_reduction
;
TEXSAN (Molecular Structure Corporation, 1999)
;
_computing_molecular_graphics
;
SHELXLTL-NT and DIAMOND (Brandenburg, 1998)
;
_computing_publication_material 'SHELXLTL-NT and PLATON (Spek, 2003)'
_computing_structure_refinement SHELXLTL-NT
_computing_structure_solution 'SHELXLTL-NT (Bruker, 1998)'
_diffrn_ambient_temperature 293(2)
_diffrn_measured_fraction_theta_full 0.999
_diffrn_measured_fraction_theta_max 0.999
_diffrn_measurement_device_type 'Rigaku AFC-7S'
_diffrn_measurement_method \w--2\q
_diffrn_radiation_monochromator graphite
_diffrn_radiation_source 'normal-focus sealed tube'
_diffrn_radiation_type MoK\a
_diffrn_radiation_wavelength 0.71073
_diffrn_reflns_av_R_equivalents 0.0377
_diffrn_reflns_av_sigmaI/netI 0.0384
_diffrn_reflns_limit_h_max 9
_diffrn_reflns_limit_h_min -9
_diffrn_reflns_limit_k_max 14
_diffrn_reflns_limit_k_min 0
_diffrn_reflns_limit_l_max 17
_diffrn_reflns_limit_l_min -17
_diffrn_reflns_number 5320
_diffrn_reflns_theta_full 25.00
_diffrn_reflns_theta_max 25.00
_diffrn_reflns_theta_min 1.67
_diffrn_standards_decay_% 0
_diffrn_standards_interval_count 150
_diffrn_standards_number 3
_exptl_absorpt_coefficient_mu 0.357
_exptl_absorpt_correction_T_max 0.9206
_exptl_absorpt_correction_T_min 0.8607
_exptl_absorpt_correction_type psi-scan
_exptl_absorpt_process_details '(North <i>et al.</i>,  1968)'
_exptl_crystal_colour yellow
_exptl_crystal_density_diffrn 1.266
_exptl_crystal_density_method 'not measured'
_exptl_crystal_description prism
_exptl_crystal_F_000 572
_exptl_crystal_size_max 0.60
_exptl_crystal_size_mid 0.24
_exptl_crystal_size_min 0.22
_refine_diff_density_max 0.199
_refine_diff_density_min -0.190
_refine_ls_extinction_method none
_refine_ls_goodness_of_fit_ref 1.012
_refine_ls_hydrogen_treatment constr
_refine_ls_matrix_type full
_refine_ls_number_parameters 316
_refine_ls_number_reflns 4986
_refine_ls_number_restraints 0
_refine_ls_restrained_S_all 1.012
_refine_ls_R_factor_all 0.0789
_refine_ls_R_factor_gt 0.0413
_refine_ls_shift/su_max 0.001
_refine_ls_shift/su_mean 0.000
_refine_ls_structure_factor_coef Fsqd
_refine_ls_weighting_details 'calc w=1/[\s^2^(Fo^2^)+(0.0418P)^2^+0.4751P] where P=(Fo^2^+2Fc^2^)/3'
_refine_ls_weighting_scheme calc
_refine_ls_wR_factor_gt 0.0867
_refine_ls_wR_factor_ref 0.1027
_reflns_number_gt 3374
_reflns_number_total 4986
_reflns_threshold_expression I>2\s(I)
_cod_data_source_file wn6402.cif
_cod_data_source_block I
_cod_database_code 2207926
_cod_database_fobs_code 2207926

loop_
_symmetry_equiv_pos_as_xyz
'x, y, z'
'-x, -y, -z'

loop_
_atom_site_label
_atom_site_fract_x
_atom_site_fract_y
_atom_site_fract_z
_atom_site_U_iso_or_equiv
_atom_site_adp_type
_atom_site_calc_flag
_atom_site_refinement_flags
_atom_site_occupancy
_atom_site_type_symbol
S1 0.21448(10) 0.30419(6) 0.96602(5) 0.0608(2) Uani d . 1 S
S2 0.08771(9) 0.32118(7) 1.15285(5) 0.0586(2) Uani d . 1 S
S3 0.06427(10) 0.75861(6) 0.62016(5) 0.0618(2) Uani d . 1 S
S4 -0.29686(10) 0.69583(6) 0.52618(5) 0.0595(2) Uani d . 1 S
N1 0.3263(3) 0.54046(19) 0.91476(14) 0.0506(5) Uani d . 1 N
H1 0.3145 0.4711 0.9047 0.061 Uiso d R 1 H
N2 0.1485(3) 0.53990(18) 0.67601(14) 0.0508(5) Uani d . 1 N
H2 0.1780 0.6138 0.6756 0.061 Uiso d R 1 H
C1 0.1804(3) 0.3821(2) 1.05541(16) 0.0488(6) Uani d . 1 C
C2 0.2153(3) 0.4956(2) 1.06151(16) 0.0476(6) Uani d . 1 C
C3 0.2833(3) 0.5686(2) 0.99481(17) 0.0479(6) Uani d . 1 C
C4 0.2983(4) 0.6850(2) 1.02507(19) 0.0587(7) Uani d . 1 C
H4A 0.2073 0.7170 0.9948 0.070 Uiso calc R 1 H
H4B 0.4100 0.7284 1.0128 0.070 Uiso calc R 1 H
C5 0.2791(4) 0.6781(3) 1.1272(2) 0.0711(9) Uani d . 1 C
H5A 0.3918 0.6885 1.1608 0.085 Uiso calc R 1 H
H5B 0.2181 0.7335 1.1475 0.085 Uiso calc R 1 H
C6 0.1755(4) 0.5638(2) 1.14068(18) 0.0570(7) Uani d . 1 C
H6A 0.0524 0.5642 1.1391 0.068 Uiso calc R 1 H
H6B 0.2117 0.5352 1.1983 0.068 Uiso calc R 1 H
C7 0.0752(4) 0.1756(2) 1.1360(2) 0.0701(9) Uani d . 1 C
H7A -0.0152 0.1365 1.1713 0.084 Uiso calc R 1 H
H7B 0.0412 0.1566 1.0724 0.084 Uiso calc R 1 H
C8 0.2416(4) 0.1368(2) 1.1621(2) 0.0654(8) Uani d . 1 C
C9 0.3256(4) 0.1627(3) 1.2468(2) 0.0704(9) Uani d . 1 C
H9 0.2789 0.2048 1.2872 0.085 Uiso calc R 1 H
C10 0.4773(5) 0.1281(3) 1.2740(3) 0.0932(12) Uani d . 1 C
H10 0.5316 0.1459 1.3318 0.112 Uiso calc R 1 H
C11 0.5451(6) 0.0678(4) 1.2146(4) 0.1239(18) Uani d . 1 C
H11 0.6485 0.0456 1.2317 0.149 Uiso calc R 1 H
C12 0.4656(8) 0.0385(4) 1.1300(4) 0.139(2) Uani d . 1 C
H12 0.5128 -0.0045 1.0907 0.166 Uiso calc R 1 H
C13 0.3115(6) 0.0743(3) 1.1033(3) 0.1067(13) Uani d . 1 C
H13 0.2569 0.0556 1.0457 0.128 Uiso calc R 1 H
C14 0.3896(3) 0.6170(2) 0.84486(17) 0.0545(7) Uani d . 1 C
H14A 0.4937 0.6672 0.8690 0.065 Uiso calc R 1 H
H14B 0.3026 0.6598 0.8271 0.065 Uiso calc R 1 H
C15 0.4294(3) 0.5550(2) 0.76260(18) 0.0562(7) Uani d . 1 C
H15A 0.4796 0.6078 0.7193 0.067 Uiso calc R 1 H
H15B 0.5161 0.5125 0.7816 0.067 Uiso calc R 1 H
C16 0.2756(3) 0.4787(2) 0.71502(18) 0.0549(7) Uani d . 1 C
H16A 0.3145 0.4375 0.6671 0.066 Uiso calc R 1 H
H16B 0.2216 0.4269 0.7581 0.066 Uiso calc R 1 H
C17 -0.0070(3) 0.4951(2) 0.63891(16) 0.0459(6) Uani d . 1 C
C18 -0.1306(3) 0.5495(2) 0.59732(16) 0.0472(6) Uani d . 1 C
C19 -0.2887(3) 0.4653(2) 0.56291(18) 0.0542(7) Uani d . 1 C
H19A -0.2991 0.4608 0.4970 0.065 Uiso calc R 1 H
H19B -0.3934 0.4841 0.5837 0.065 Uiso calc R 1 H
C20 -0.2591(4) 0.3572(2) 0.6024(2) 0.0724(9) Uani d . 1 C
H20A -0.3304 0.3378 0.6528 0.087 Uiso calc R 1 H
H20B -0.2888 0.2988 0.5564 0.087 Uiso calc R 1 H
C21 -0.0692(4) 0.3734(2) 0.63445(19) 0.0556(7) Uani d . 1 C
H21A -0.0543 0.3422 0.6938 0.067 Uiso calc R 1 H
H21B -0.0063 0.3392 0.5920 0.067 Uiso calc R 1 H
C22 -0.1094(3) 0.6619(2) 0.58455(16) 0.0481(6) Uani d . 1 C
C23 -0.2355(4) 0.8398(2) 0.4999(2) 0.0678(8) Uani d . 1 C
H23A -0.3360 0.8737 0.5019 0.081 Uiso calc R 1 H
H23B -0.1483 0.8759 0.5460 0.081 Uiso calc R 1 H
C24 -0.1655(4) 0.8569(2) 0.4084(2) 0.0624(8) Uani d . 1 C
C25 0.0087(5) 0.8942(2) 0.4006(3) 0.0809(10) Uani d . 1 C
H25 0.0842 0.9105 0.4526 0.097 Uiso calc R 1 H
C26 0.0722(6) 0.9075(3) 0.3144(3) 0.0981(13) Uani d . 1 C
H26 0.1897 0.9337 0.3088 0.118 Uiso calc R 1 H
C27 -0.0406(7) 0.8815(3) 0.2375(3) 0.0972(13) Uani d . 1 C
H27 0.0015 0.8893 0.1802 0.117 Uiso calc R 1 H
C28 -0.2103(6) 0.8452(3) 0.2452(3) 0.0928(11) Uani d . 1 C
H28 -0.2855 0.8284 0.1932 0.111 Uiso calc R 1 H
C29 -0.2743(5) 0.8325(3) 0.3298(2) 0.0790(9) Uani d . 1 C
H29 -0.3923 0.8071 0.3340 0.095 Uiso calc R 1 H

loop_
_atom_site_aniso_label
_atom_site_aniso_U_11
_atom_site_aniso_U_22
_atom_site_aniso_U_33
_atom_site_aniso_U_12
_atom_site_aniso_U_13
_atom_site_aniso_U_23
S1 0.0693(5) 0.0656(5) 0.0475(4) 0.0112(4) 0.0099(3) -0.0007(3)
S2 0.0560(4) 0.0710(5) 0.0516(4) 0.0145(4) 0.0156(3) 0.0114(4)
S3 0.0654(5) 0.0491(4) 0.0656(5) 0.0012(3) -0.0042(4) 0.0022(3)
S4 0.0621(5) 0.0551(4) 0.0612(5) 0.0133(4) -0.0021(3) 0.0040(4)
N1 0.0504(13) 0.0588(14) 0.0430(12) 0.0101(11) 0.0073(10) 0.0076(11)
N2 0.0555(14) 0.0491(13) 0.0481(12) 0.0112(11) 0.0039(10) 0.0049(10)
C1 0.0368(14) 0.0698(19) 0.0407(14) 0.0124(13) 0.0035(11) 0.0054(13)
C2 0.0401(14) 0.0626(18) 0.0418(14) 0.0137(13) 0.0042(11) 0.0041(13)
C3 0.0373(14) 0.0629(18) 0.0449(15) 0.0144(12) -0.0004(11) 0.0040(13)
C4 0.0542(17) 0.0627(19) 0.0600(18) 0.0131(14) 0.0048(13) 0.0040(14)
C5 0.083(2) 0.071(2) 0.0605(19) 0.0168(18) 0.0126(16) -0.0063(16)
C6 0.0537(16) 0.073(2) 0.0486(16) 0.0213(15) 0.0081(13) 0.0017(14)
C7 0.069(2) 0.070(2) 0.066(2) -0.0056(16) 0.0169(16) 0.0090(16)
C8 0.076(2) 0.0512(18) 0.071(2) 0.0090(16) 0.0263(17) 0.0127(16)
C9 0.065(2) 0.065(2) 0.083(2) 0.0109(16) 0.0169(17) 0.0146(17)
C10 0.079(3) 0.083(3) 0.119(3) 0.017(2) 0.013(2) 0.034(2)
C11 0.115(4) 0.111(4) 0.168(5) 0.059(3) 0.054(4) 0.055(4)
C12 0.178(6) 0.131(4) 0.141(5) 0.093(4) 0.068(4) 0.020(4)
C13 0.150(4) 0.092(3) 0.092(3) 0.047(3) 0.039(3) 0.008(2)
C14 0.0511(16) 0.0638(18) 0.0470(15) 0.0068(14) 0.0045(12) 0.0091(13)
C15 0.0479(16) 0.075(2) 0.0494(16) 0.0183(14) 0.0115(12) 0.0163(14)
C16 0.0621(17) 0.0589(18) 0.0482(15) 0.0205(14) 0.0098(13) 0.0073(13)
C17 0.0528(16) 0.0475(16) 0.0361(13) 0.0040(13) 0.0118(12) 0.0006(11)
C18 0.0518(15) 0.0489(16) 0.0409(14) 0.0090(13) 0.0051(11) 0.0009(12)
C19 0.0563(16) 0.0525(17) 0.0510(16) 0.0041(13) 0.0048(13) -0.0015(13)
C20 0.076(2) 0.0535(19) 0.080(2) -0.0016(16) -0.0060(17) 0.0011(16)
C21 0.0678(19) 0.0470(16) 0.0528(16) 0.0103(14) 0.0124(14) 0.0022(13)
C22 0.0525(15) 0.0517(17) 0.0399(14) 0.0089(13) 0.0062(11) -0.0007(12)
C23 0.084(2) 0.0514(18) 0.071(2) 0.0219(16) 0.0021(17) -0.0001(15)
C24 0.086(2) 0.0374(16) 0.065(2) 0.0162(15) 0.0050(17) 0.0052(14)
C25 0.100(3) 0.0446(18) 0.095(3) 0.0057(18) 0.011(2) 0.0067(17)
C26 0.106(3) 0.050(2) 0.135(4) -0.001(2) 0.035(3) 0.014(2)
C27 0.149(4) 0.055(2) 0.091(3) 0.016(2) 0.039(3) 0.012(2)
C28 0.134(4) 0.074(3) 0.069(2) 0.018(2) 0.007(2) 0.0077(19)
C29 0.094(3) 0.071(2) 0.073(2) 0.0200(19) 0.003(2) 0.0078(18)

loop_
_atom_type_symbol
_atom_type_description
_atom_type_scat_dispersion_real
_atom_type_scat_dispersion_imag
_atom_type_scat_source
C C 0.0033 0.0016 'International Tables Vol C Tables 4.2.6.8 and 6.1.1.4'
H H 0.0000 0.0000 'International Tables Vol C Tables 4.2.6.8 and 6.1.1.4'
N N 0.0061 0.0033 'International Tables Vol C Tables 4.2.6.8 and 6.1.1.4'
S S 0.1246 0.1234 'International Tables Vol C Tables 4.2.6.8 and 6.1.1.4'

loop_
_geom_angle_atom_site_label_1
_geom_angle_atom_site_label_2
_geom_angle_atom_site_label_3
_geom_angle
_geom_angle_publ_flag
C1 S2 C7 105.12(14) y
C22 S4 C23 105.38(14) y
C3 N1 C14 125.1(2) y
C3 N1 H1 115.1 n
C14 N1 H1 119.8 n
C17 N2 C16 124.8(2) y
C17 N2 H2 116.6 n
C16 N2 H2 118.5 n
C2 C1 S1 126.2(2) y
C2 C1 S2 112.62(19) y
S1 C1 S2 121.15(17) y
C1 C2 C3 126.9(2) y
C1 C2 C6 125.2(2) y
C3 C2 C6 107.8(2) y
N1 C3 C2 125.8(3) y
N1 C3 C4 122.8(2) y
C2 C3 C4 111.4(2) y
C3 C4 C5 103.9(2) n
C3 C4 H4A 111.0 n
C5 C4 H4A 111.0 n
C3 C4 H4B 111.0 n
C5 C4 H4B 111.0 n
H4A C4 H4B 109.0 n
C6 C5 C4 105.2(2) y
C6 C5 H5A 110.7 n
C4 C5 H5A 110.7 n
C6 C5 H5B 110.7 n
C4 C5 H5B 110.7 n
H5A C5 H5B 108.8 n
C5 C6 C2 104.4(2) y
C5 C6 H6A 110.9 n
C2 C6 H6A 110.9 n
C5 C6 H6B 110.9 n
C2 C6 H6B 110.9 n
H6A C6 H6B 108.9 n
C8 C7 S2 114.6(2) y
C8 C7 H7A 108.6 n
S2 C7 H7A 108.6 n
C8 C7 H7B 108.6 n
S2 C7 H7B 108.6 n
H7A C7 H7B 107.6 n
C13 C8 C9 118.4(4) n
C13 C8 C7 121.5(4) n
C9 C8 C7 120.1(3) n
C8 C9 C10 122.1(3) n
C8 C9 H9 119.0 n
C10 C9 H9 119.0 n
C11 C10 C9 118.5(4) n
C11 C10 H10 120.7 n
C9 C10 H10 120.7 n
C10 C11 C12 121.8(5) n
C10 C11 H11 119.1 n
C12 C11 H11 119.1 n
C11 C12 C13 119.1(5) n
C11 C12 H12 120.4 n
C13 C12 H12 120.4 n
C8 C13 C12 120.1(4) n
C8 C13 H13 120.0 n
C12 C13 H13 120.0 n
N1 C14 C15 110.2(2) y
N1 C14 H14A 109.6 n
C15 C14 H14A 109.6 n
N1 C14 H14B 109.6 n
C15 C14 H14B 109.6 n
H14A C14 H14B 108.1 n
C16 C15 C14 115.0(2) y
C16 C15 H15A 108.5 n
C14 C15 H15A 108.5 n
C16 C15 H15B 108.5 n
C14 C15 H15B 108.5 n
H15A C15 H15B 107.5 n
N2 C16 C15 111.0(2) y
N2 C16 H16A 109.4 n
C15 C16 H16A 109.4 n
N2 C16 H16B 109.4 n
C15 C16 H16B 109.4 n
H16A C16 H16B 108.0 n
N2 C17 C18 127.1(2) y
N2 C17 C21 121.4(2) y
C18 C17 C21 111.4(2) y
C22 C18 C17 126.0(2) y
C22 C18 C19 124.9(2) y
C17 C18 C19 108.9(2) y
C18 C19 C20 105.1(2) n
C18 C19 H19A 110.7 n
C20 C19 H19A 110.7 n
C18 C19 H19B 110.7 n
C20 C19 H19B 110.7 n
H19A C19 H19B 108.8 n
C21 C20 C19 107.0(2) n
C21 C20 H20A 110.3 n
C19 C20 H20A 110.3 n
C21 C20 H20B 110.3 n
C19 C20 H20B 110.3 n
H20A C20 H20B 108.6 n
C17 C21 C20 104.8(2) n
C17 C21 H21A 110.8 n
C20 C21 H21A 110.8 n
C17 C21 H21B 110.8 n
C20 C21 H21B 110.8 n
H21A C21 H21B 108.9 n
C18 C22 S3 126.8(2) y
C18 C22 S4 111.27(19) y
S3 C22 S4 121.87(16) y
C24 C23 S4 112.7(2) y
C24 C23 H23A 109.0 n
S4 C23 H23A 109.0 n
C24 C23 H23B 109.0 n
S4 C23 H23B 109.0 n
H23A C23 H23B 107.8 n
C25 C24 C29 118.6(3) n
C25 C24 C23 120.8(3) n
C29 C24 C23 120.6(3) n
C24 C25 C26 119.9(4) n
C24 C25 H25 120.0 n
C26 C25 H25 120.0 n
C27 C26 C25 119.7(4) n
C27 C26 H26 120.1 n
C25 C26 H26 120.1 n
C28 C27 C26 120.3(4) n
C28 C27 H27 119.9 n
C26 C27 H27 119.9 n
C27 C28 C29 120.5(4) n
C27 C28 H28 119.8 n
C29 C28 H28 119.8 n
C28 C29 C24 121.1(4) n
C28 C29 H29 119.5 n
C24 C29 H29 119.5 n

loop_
_geom_bond_atom_site_label_1
_geom_bond_atom_site_label_2
_geom_bond_distance
_geom_bond_publ_flag
S1 C1 1.695(3) y
S2 C1 1.771(3) y
S2 C7 1.805(3) y
S3 C22 1.683(3) y
S4 C22 1.780(3) y
S4 C23 1.814(3) y
N1 C3 1.315(3) y
N1 C14 1.459(3) y
N1 H1 0.8583 n
N2 C17 1.320(3) y
N2 C16 1.461(3) y
N2 H2 0.9019 n
C1 C2 1.385(4) y
C2 C3 1.409(4) y
C2 C6 1.522(4) n
C3 C4 1.489(4) y
C4 C5 1.527(4) n
C4 H4A 0.9700 n
C4 H4B 0.9700 n
C5 C6 1.517(4) n
C5 H5A 0.9700 n
C5 H5B 0.9700 n
C6 H6A 0.9700 n
C6 H6B 0.9700 n
C7 C8 1.510(4) n
C7 H7A 0.9700 n
C7 H7B 0.9700 n
C8 C13 1.372(5) n
C8 C9 1.375(4) n
C9 C10 1.382(5) n
C9 H9 0.9300 n
C10 C11 1.351(6) n
C10 H10 0.9300 n
C11 C12 1.367(7) n
C11 H11 0.9300 n
C12 C13 1.404(6) n
C12 H12 0.9300 n
C13 H13 0.9300 n
C14 C15 1.515(4) n
C14 H14A 0.9700 n
C14 H14B 0.9700 n
C15 C16 1.508(4) n
C15 H15A 0.9700 n
C15 H15B 0.9700 n
C16 H16A 0.9700 n
C16 H16B 0.9700 n
C17 C18 1.400(4) y
C17 C21 1.495(4) n
C18 C22 1.390(4) y
C18 C19 1.515(4) n
C19 C20 1.523(4) n
C19 H19A 0.9700 n
C19 H19B 0.9700 n
C20 C21 1.511(4) n
C20 H20A 0.9700 n
C20 H20B 0.9700 n
C21 H21A 0.9700 n
C21 H21B 0.9700 n
C23 C24 1.497(4) n
C23 H23A 0.9700 n
C23 H23B 0.9700 n
C24 C25 1.375(4) n
C24 C29 1.385(4) n
C25 C26 1.402(5) n
C25 H25 0.9300 n
C26 C27 1.383(6) n
C26 H26 0.9300 n
C27 C28 1.341(5) n
C27 H27 0.9300 n
C28 C29 1.379(5) n
C28 H28 0.9300 n
C29 H29 0.9300 n

loop_
_geom_hbond_atom_site_label_D
_geom_hbond_atom_site_label_H
_geom_hbond_atom_site_label_A
_geom_hbond_site_symmetry_A
_geom_hbond_distance_DH
_geom_hbond_distance_HA
_geom_hbond_distance_DA
_geom_hbond_angle_DHA
_geom_hbond_publ_flag
N1 H1 S1 1_555 0.86 2.29 3.018(3) 142 y
N2 H2 S3 1_555 0.90 2.29 3.030(2) 138 y
C7 H7B S1 1_555 0.97 2.66 3.140(3) 111 y
C23 H23B S3 1_555 0.97 2.62 3.179(3) 117 y
C14 H14A Cg3 2_667 0.97 2.99 3.64(5) 125 y
C21 H21A Cg4 2_566 0.97 3.13 3.58(4) 110 y
C21 H21B Cg4 2_566 0.97 3.13 3.58(4) 110 y

loop_
_cod_related_entry_id
_cod_related_entry_database
_cod_related_entry_code
1 ChemSpider 21126640
